data_4102285
loop_
_publ_author_name
'Ryo Yazaki'
'Naoya Kumagai'
'Masakatsu Shibasaki'

_publ_section_title
;
 Direct Catalytic Asymmetric Addition of Allyl Cyanide to Ketones via Soft
 Lewis Acid/Hard Br\/onsted Base/Hard Lewis Base Catalysis
;
_journal_name_full 'Journal of the American Chemical Society'
_journal_page_first 5522
_journal_page_last 5531
_journal_paper_doi 10.1021/ja101687p
_journal_volume 132
_journal_year 2010
_chemical_absolute_configuration ad
_chemical_formula_moiety 'C68 H72 Cl2 Cu2 P4 '
_chemical_formula_sum 'C68 H72 Cl2 Cu2 P4'
_chemical_formula_weight 1211.21
_space_group_IT_number 178
_symmetry_cell_setting hexagonal
_symmetry_Int_Tables_number 178
_symmetry_space_group_name_Hall 'P 61 2 (0 0 5)'
_symmetry_space_group_name_H-M 'P 61 2 2'
_cell_angle_alpha 90.0000
_cell_angle_beta 90.0000
_cell_angle_gamma 120.0000
_cell_formula_units_Z 18
_cell_length_a 22.9187(5)
_cell_length_b 22.9187(5)
_cell_length_c 61.6463(12)
_cell_measurement_reflns_used 111013
_cell_measurement_temperature 296.1
_cell_measurement_theta_max 33.4
_cell_measurement_theta_min 3.1
_cell_volume 28042.6(10)
_computing_cell_refinement 'PROCESS-AUTO (Rigaku, 1998)'
_computing_data_collection 'PROCESS-AUTO (Rigaku, 1998)'
_computing_data_reduction 'CrystalStructure (Rigaku & RAC 2007)'
_computing_molecular_graphics 'ORTEP (Johnson, 1976)'
_computing_publication_material 'CrystalStructure (Rigaku & RAC 2007)'
_computing_structure_refinement 'SHELXL97 (Sheldrick, 1997)'
_computing_structure_solution 'SHELXS97 (Sheldrick, 1997)'
_diffrn_ambient_temperature 296.1
_diffrn_detector_area_resol_mean 10.00
_diffrn_measured_fraction_theta_full 0.967
_diffrn_measured_fraction_theta_max 0.967
_diffrn_measurement_device_type 'Rigaku RAXIS-RAPID'
_diffrn_measurement_method \w
_diffrn_radiation_type 'Cu K\a'
_diffrn_radiation_wavelength 1.54187
_diffrn_reflns_av_R_equivalents 0.090
_diffrn_reflns_limit_h_max 16
_diffrn_reflns_limit_h_min -16
_diffrn_reflns_limit_k_max 16
_diffrn_reflns_limit_k_min -16
_diffrn_reflns_limit_l_max 43
_diffrn_reflns_limit_l_min -43
_diffrn_reflns_number 143521
_diffrn_reflns_theta_full 33.39
_diffrn_reflns_theta_max 33.39
_exptl_absorpt_coefficient_mu 2.895
_exptl_absorpt_correction_T_max 0.944
_exptl_absorpt_correction_T_min 0.740
_exptl_absorpt_correction_type multi-scan
_exptl_absorpt_process_details
;
    Higashi, T. (1995). Program for Absorption Correction.
    Rigaku Corporation, Tokyo, Japan.
;
_exptl_crystal_colour colorless
_exptl_crystal_density_diffrn 1.291
_exptl_crystal_density_method 'not measured'
_exptl_crystal_description needle
_exptl_crystal_F_000 11376.00
_exptl_crystal_size_max 0.25
_exptl_crystal_size_mid 0.02
_exptl_crystal_size_min 0.02
_refine_diff_density_max 1.24
_refine_diff_density_min -0.36
_refine_ls_abs_structure_details 'Flack, H. D. (1983), Acta Cryst. A39, 876-881.  1366 Friedel Pairs'
_refine_ls_abs_structure_Flack 0.05(8)
_refine_ls_extinction_method none
_refine_ls_goodness_of_fit_ref 1.629
_refine_ls_hydrogen_treatment constr
_refine_ls_number_parameters 374
_refine_ls_number_reflns 3478
_refine_ls_R_factor_gt 0.1176
_refine_ls_shift/su_max 0.0010
_refine_ls_structure_factor_coef Fsqd
_refine_ls_weighting_details 'w = 1/[\s^2^(Fo^2^)+(0.2000P)^2^+0.0000P] where P=(Fo^2^+2Fc^2^)/3'
_refine_ls_weighting_scheme calc
_refine_ls_wR_factor_ref 0.3420
_reflns_number_gt 3071
_reflns_number_total 3478
_reflns_threshold_expression F^2^>2.0\s(F^2^)
_cod_data_source_file ja101687p_si_001.cif
_cod_data_source_block '_091028-2'
_cod_original_sg_symbol_Hall 'P 61 2 (0 0 -1)'
_cod_original_formula_sum 'C68 H72 Cl2 Cu2 P4 '
_cod_database_code 4102285

loop_
_symmetry_equiv_pos_as_xyz
'x, y, z'
'x-y, x, z+1/6'
'-y, x-y, z+1/3'
'-x, -y, z+1/2'
'-x+y, -x, z+2/3'
'y, -x+y, z+5/6'
'x-y, -y, -z'
'-y, -x, -z+5/6'
'-x, -x+y, -z+2/3'
'-x+y, y, -z+1/2'
'y, x, -z+1/3'
'x, x-y, -z+1/6'

loop_
_atom_site_label
_atom_site_type_symbol
_atom_site_fract_x
_atom_site_fract_y
_atom_site_fract_z
_atom_site_U_iso_or_equiv
_atom_site_adp_type
_atom_site_occupancy
_atom_site_symmetry_multiplicity
_atom_site_calc_flag
_atom_site_refinement_flags
Cu1 Cu 0.66710(17) 0.40612(18) 0.58264(5) 0.0966(17) Uani 1 1 d U
Cl1 Cl 0.6688(3) 0.3358(3) 0.61116(10) 0.109(2) Uani 1 1 d U
P1 P 0.7445(3) 0.5142(3) 0.57194(10) 0.096(2) Uani 1 1 d DU
P2 P 0.5930(3) 0.4414(3) 0.59088(10) 0.102(3) Uani 1 1 d DU
C1 C 0.8377(6) 0.5770(10) 0.5754(3) 0.108(7) Uiso 1 1 d DU
H1 H 0.8427 0.6216 0.5778 0.130 Uiso 1 1 calc R
C2 C 0.8641(11) 0.5762(13) 0.5528(3) 0.118(7) Uiso 1 1 d DU
H2A H 0.8673 0.5359 0.5511 0.141 Uiso 1 1 calc R
H2B H 0.9089 0.6149 0.5511 0.141 Uiso 1 1 calc R
C3 C 0.8178(9) 0.5780(11) 0.5354(4) 0.113(7) Uiso 1 1 d DU
H3A H 0.8178 0.6203 0.5358 0.136 Uiso 1 1 calc R
H3B H 0.8316 0.5721 0.5211 0.136 Uiso 1 1 calc R
C4 C 0.7487(9) 0.5194(12) 0.54116(18) 0.120(7) Uiso 1 1 d DU
H4 H 0.7490 0.4788 0.5363 0.144 Uiso 1 1 calc R
C5 C 0.7113(8) 0.5699(9) 0.5826(4) 0.103(7) Uiso 1 1 d DU
H5A H 0.7236 0.5810 0.5977 0.123 Uiso 1 1 calc R
H5B H 0.7302 0.6114 0.5743 0.123 Uiso 1 1 calc R
C6 C 0.6349(8) 0.5304(7) 0.5801(4) 0.110(8) Uiso 1 1 d DU
H6A H 0.6238 0.5289 0.5649 0.132 Uiso 1 1 calc R
H6B H 0.6162 0.5546 0.5876 0.132 Uiso 1 1 calc R
C7 C 0.5911(8) 0.4477(10) 0.62149(18) 0.107(6) Uiso 1 1 d DU
H7 H 0.5878 0.4061 0.6270 0.128 Uiso 1 1 calc R
C8 C 0.5213(9) 0.4395(11) 0.6246(4) 0.110(6) Uiso 1 1 d DU
H8A H 0.5238 0.4823 0.6219 0.132 Uiso 1 1 calc R
H8B H 0.5077 0.4273 0.6396 0.132 Uiso 1 1 calc R
C9 C 0.4677(11) 0.3861(11) 0.6099(3) 0.114(7) Uiso 1 1 d DU
H9A H 0.4596 0.3414 0.6135 0.137 Uiso 1 1 calc R
H9B H 0.4257 0.3865 0.6108 0.137 Uiso 1 1 calc R
C10 C 0.4999(6) 0.4084(11) 0.5876(3) 0.119(7) Uiso 1 1 d DU
H10 H 0.4964 0.4483 0.5843 0.143 Uiso 1 1 calc R
C11 C 0.8688(9) 0.5621(11) 0.5941(2) 0.119(6) Uiso 1 1 d GDU
C12 C 0.8636(8) 0.5000(9) 0.5980(3) 0.126(7) Uiso 1 1 d GU
H12 H 0.8362 0.4632 0.5893 0.151 Uiso 1 1 calc R
C13 C 0.8994(9) 0.4928(8) 0.6150(3) 0.132(7) Uiso 1 1 d GU
H13 H 0.8959 0.4512 0.6176 0.158 Uiso 1 1 calc R
C14 C 0.9403(9) 0.5477(11) 0.6281(2) 0.140(7) Uiso 1 1 d GU
H14 H 0.9643 0.5429 0.6394 0.168 Uiso 1 1 calc R
C15 C 0.9455(8) 0.6098(9) 0.6241(3) 0.142(7) Uiso 1 1 d GU
H15 H 0.9729 0.6466 0.6329 0.170 Uiso 1 1 calc R
C16 C 0.9097(10) 0.6170(8) 0.6072(3) 0.133(7) Uiso 1 1 d GU
H16 H 0.9132 0.6586 0.6045 0.159 Uiso 1 1 calc R
C17 C 0.6906(8) 0.5177(10) 0.5303(2) 0.112(6) Uiso 1 1 d GDU
C18 C 0.6335(10) 0.4552(8) 0.5269(2) 0.115(7) Uiso 1 1 d GU
H18 H 0.6346 0.4160 0.5300 0.138 Uiso 1 1 calc R
C19 C 0.5748(8) 0.4513(8) 0.5191(3) 0.126(7) Uiso 1 1 d GU
H19 H 0.5367 0.4095 0.5168 0.152 Uiso 1 1 calc R
C20 C 0.5732(7) 0.5099(10) 0.5146(2) 0.134(7) Uiso 1 1 d GU
H20 H 0.5340 0.5073 0.5093 0.161 Uiso 1 1 calc R
C21 C 0.6303(10) 0.5724(8) 0.5179(3) 0.128(7) Uiso 1 1 d GU
H21 H 0.6292 0.6116 0.5149 0.153 Uiso 1 1 calc R
C22 C 0.6890(8) 0.5763(8) 0.5258(3) 0.114(7) Uiso 1 1 d GU
H22 H 0.7272 0.6181 0.5281 0.137 Uiso 1 1 calc R
C23 C 0.6481(8) 0.5029(8) 0.6333(2) 0.113(6) Uiso 1 1 d GDU
C24 C 0.6488(8) 0.5617(10) 0.6393(3) 0.129(7) Uiso 1 1 d GU
H24 H 0.6099 0.5645 0.6381 0.155 Uiso 1 1 calc R
C25 C 0.7078(10) 0.6163(8) 0.6471(3) 0.137(7) Uiso 1 1 d GU
H25 H 0.7083 0.6557 0.6511 0.165 Uiso 1 1 calc R
C26 C 0.7661(8) 0.6121(8) 0.6489(3) 0.142(7) Uiso 1 1 d GU
H26 H 0.8055 0.6487 0.6541 0.171 Uiso 1 1 calc R
C27 C 0.7653(8) 0.5533(10) 0.6428(3) 0.143(7) Uiso 1 1 d GU
H27 H 0.8043 0.5505 0.6440 0.171 Uiso 1 1 calc R
C28 C 0.7063(11) 0.4987(8) 0.6350(3) 0.123(7) Uiso 1 1 d GU
H28 H 0.7059 0.4594 0.6310 0.148 Uiso 1 1 calc R
C29 C 0.4675(9) 0.3628(10) 0.5691(3) 0.138(7) Uiso 1 1 d GDU
C30 C 0.4326(10) 0.3767(8) 0.5534(3) 0.143(7) Uiso 1 1 d GU
H30 H 0.4317 0.4167 0.5540 0.172 Uiso 1 1 calc R
C31 C 0.3990(9) 0.3306(12) 0.5369(3) 0.157(8) Uiso 1 1 d GU
H31 H 0.3756 0.3399 0.5264 0.189 Uiso 1 1 calc R
C32 C 0.4003(9) 0.2707(10) 0.5361(3) 0.159(8) Uiso 1 1 d GU
H32 H 0.3779 0.2399 0.5250 0.191 Uiso 1 1 calc R
C33 C 0.4353(11) 0.2568(8) 0.5517(4) 0.164(8) Uiso 1 1 d GU
H33 H 0.4362 0.2167 0.5512 0.197 Uiso 1 1 calc R
C34 C 0.4689(9) 0.3029(11) 0.5683(3) 0.151(8) Uiso 1 1 d GU
H34 H 0.4922 0.2936 0.5788 0.182 Uiso 1 1 calc R
Cu2 Cu 1.0396(2) 0.9507(3) 0.58387(8) 0.181(2) Uani 1 1 d U
Cl2 Cl 1.0437(4) 1.0225(4) 0.61095(13) 0.172(3) Uani 1 1 d U
P3 P 0.9564(5) 0.8455(5) 0.57750(15) 0.165(4) Uani 1 1 d DU
P4 P 1.1188(6) 0.9250(7) 0.59163(17) 0.201(5) Uani 1 1 d DU
C35 C 0.8644(7) 0.7871(12) 0.5844(4) 0.182(9) Uiso 1 1 d DU
H35 H 0.8576 0.7424 0.5878 0.218 Uiso 1 1 calc R
C36 C 0.8294(16) 0.7836(17) 0.5630(4) 0.187(9) Uiso 1 1 d DU
H36A H 0.7827 0.7478 0.5632 0.225 Uiso 1 1 calc R
H36B H 0.8313 0.8260 0.5598 0.225 Uiso 1 1 calc R
C37 C 0.8704(14) 0.7689(15) 0.5468(5) 0.184(9) Uiso 1 1 d DU
H37A H 0.8513 0.7630 0.5323 0.221 Uiso 1 1 calc R
H37B H 0.8708 0.7282 0.5508 0.221 Uiso 1 1 calc R
C38 C 0.9416(15) 0.8294(16) 0.5473(2) 0.170(8) Uiso 1 1 d DU
H38 H 0.9409 0.8679 0.5406 0.204 Uiso 1 1 calc R
C39 C 1.0023(13) 0.8029(15) 0.5893(5) 0.198(11) Uiso 1 1 d DU
H39A H 0.9979 0.8027 0.6050 0.237 Uiso 1 1 calc R
H39B H 0.9787 0.7563 0.5846 0.237 Uiso 1 1 calc R
C40 C 1.0767(12) 0.8321(9) 0.5841(5) 0.176(10) Uiso 1 1 d DU
H40A H 1.0828 0.8269 0.5688 0.211 Uiso 1 1 calc R
H40B H 1.0955 0.8096 0.5924 0.211 Uiso 1 1 calc R
C41 C 1.1333(14) 0.9335(13) 0.6220(2) 0.225(9) Uiso 1 1 d DU
H41 H 1.1332 0.9739 0.6272 0.270 Uiso 1 1 calc R
C42 C 1.2036(15) 0.9429(17) 0.6244(5) 0.210(9) Uiso 1 1 d DU
H42A H 1.2008 0.8996 0.6264 0.252 Uiso 1 1 calc RD
H42B H 1.2260 0.9708 0.6370 0.252 Uiso 1 1 calc R
C43 C 1.2431(16) 0.9768(16) 0.6039(4) 0.197(9) Uiso 1 1 d DU
H43A H 1.2838 0.9736 0.6039 0.237 Uiso 1 1 calc R
H43B H 1.2568 1.0242 0.6046 0.237 Uiso 1 1 calc R
C44 C 1.2067(9) 0.9487(16) 0.5824(4) 0.196(9) Uiso 1 1 d DU
H44 H 1.2056 0.9057 0.5806 0.236 Uiso 1 1 calc R
C45 C 0.8373(16) 0.809(2) 0.6023(4) 0.209(9) Uiso 1 1 d GDU
C46 C 0.8635(12) 0.8774(17) 0.6062(5) 0.239(10) Uiso 1 1 d GU
H46 H 0.8998 0.9090 0.5982 0.287 Uiso 1 1 calc R
C47 C 0.8353(17) 0.8984(11) 0.6222(6) 0.263(10) Uiso 1 1 d GU
H47 H 0.8528 0.9441 0.6248 0.315 Uiso 1 1 calc R
C48 C 0.7810(17) 0.851(2) 0.6343(4) 0.264(11) Uiso 1 1 d GU
H48 H 0.7621 0.8652 0.6450 0.317 Uiso 1 1 calc R
C49 C 0.7548(11) 0.7827(17) 0.6304(4) 0.249(10) Uiso 1 1 d GU
H49 H 0.7184 0.7511 0.6385 0.299 Uiso 1 1 calc R
C50 C 0.7829(16) 0.7617(11) 0.6144(5) 0.232(10) Uiso 1 1 d GU
H50 H 0.7654 0.7160 0.6118 0.278 Uiso 1 1 calc R
C51 C 0.9925(12) 0.8186(17) 0.5357(3) 0.181(8) Uiso 1 1 d GU
C52 C 1.0486(16) 0.8780(11) 0.5289(4) 0.200(9) Uiso 1 1 d GU
H52 H 1.0505 0.9190 0.5310 0.240 Uiso 1 1 calc R
C53 C 1.1020(11) 0.8760(12) 0.5189(4) 0.211(9) Uiso 1 1 d GU
H53 H 1.1396 0.9157 0.5144 0.253 Uiso 1 1 calc R
C54 C 1.0993(12) 0.8146(17) 0.5158(3) 0.213(9) Uiso 1 1 d GU
H54 H 1.1350 0.8133 0.5091 0.255 Uiso 1 1 calc R
C55 C 1.0431(16) 0.7552(11) 0.5226(4) 0.205(9) Uiso 1 1 d GU
H55 H 1.0413 0.7142 0.5204 0.247 Uiso 1 1 calc R
C56 C 0.9897(11) 0.7572(12) 0.5325(4) 0.197(9) Uiso 1 1 d GU
H56 H 0.9521 0.7175 0.5370 0.236 Uiso 1 1 calc R
C57 C 1.0886(14) 0.8752(10) 0.6357(4) 0.245(9) Uiso 1 1 d GDU
C58 C 1.0927(11) 0.8213(11) 0.6443(4) 0.255(10) Uiso 1 1 d GU
H58 H 1.1317 0.8188 0.6425 0.306 Uiso 1 1 calc RD
C59 C 1.0384(12) 0.7709(10) 0.6557(4) 0.257(10) Uiso 1 1 d GU
H59 H 1.0411 0.7348 0.6614 0.309 Uiso 1 1 calc R
C60 C 0.9801(11) 0.7746(13) 0.6585(4) 0.261(11) Uiso 1 1 d GU
H60 H 0.9438 0.7409 0.6660 0.313 Uiso 1 1 calc R
C61 C 0.9761(13) 0.8286(16) 0.6499(4) 0.261(10) Uiso 1 1 d GU
H61 H 0.9371 0.8310 0.6517 0.313 Uiso 1 1 calc R
C62 C 1.0304(17) 0.8789(12) 0.6385(4) 0.256(10) Uiso 1 1 d GU
H62 H 1.0277 0.9150 0.6328 0.307 Uiso 1 1 calc R
C63 C 1.2342(14) 0.9853(14) 0.5618(3) 0.214(9) Uiso 1 1 d GDU
C64 C 1.2785(15) 0.9806(12) 0.5475(5) 0.230(10) Uiso 1 1 d GU
H64 H 1.2906 0.9478 0.5495 0.276 Uiso 1 1 calc R
C65 C 1.3048(12) 1.0248(17) 0.5300(4) 0.245(10) Uiso 1 1 d GU
H65 H 1.3344 1.0217 0.5205 0.295 Uiso 1 1 calc R
C66 C 1.2867(16) 1.0738(13) 0.5270(4) 0.254(11) Uiso 1 1 d GU
H66 H 1.3043 1.1034 0.5153 0.305 Uiso 1 1 calc R
C67 C 1.2424(16) 1.0786(12) 0.5413(6) 0.252(11) Uiso 1 1 d GU
H67 H 1.2304 1.1113 0.5392 0.302 Uiso 1 1 calc R
C68 C 1.2162(11) 1.0343(17) 0.5587(5) 0.244(10) Uiso 1 1 d GU
H68 H 1.1866 1.0375 0.5683 0.293 Uiso 1 1 calc R
Cu3 Cu 0.34612(19) 0.54695(18) 0.58382(5) 0.1058(17) Uani 1 1 d U
Cl3 Cl 0.3484(4) 0.4515(4) 0.58362(11) 0.144(3) Uani 1 1 d U
P5 P 0.2556(4) 0.5400(4) 0.56774(11) 0.113(3) Uani 1 1 d DU
P6 P 0.4375(4) 0.6320(4) 0.60014(11) 0.107(3) Uani 1 1 d DU
C69 C 0.1751(10) 0.4584(9) 0.5739(3) 0.153(8) Uiso 1 1 d DU
H69 H 0.1870 0.4231 0.5755 0.184 Uiso 1 1 calc R
C70 C 0.1334(13) 0.4436(16) 0.5532(4) 0.164(8) Uiso 1 1 d DU
H70A H 0.0976 0.3969 0.5530 0.196 Uiso 1 1 calc R
H70B H 0.1134 0.4722 0.5524 0.196 Uiso 1 1 calc R
C71 C 0.1809(13) 0.4577(13) 0.5340(4) 0.164(8) Uiso 1 1 d DU
H71A H 0.1934 0.4231 0.5331 0.197 Uiso 1 1 calc R
H71B H 0.1586 0.4574 0.5206 0.197 Uiso 1 1 calc R
C72 C 0.2435(9) 0.5265(13) 0.53738(19) 0.144(7) Uiso 1 1 d DU
H72 H 0.2334 0.5604 0.5317 0.173 Uiso 1 1 calc R
C73 C 0.2376(13) 0.6117(10) 0.57125(9) 0.125(10) Uiso 1 1 d DU
H73A H 0.2719 0.6516 0.5639 0.150 Uiso 1 1 calc R
H73B H 0.1942 0.5995 0.5650 0.150 Uiso 1 1 calc R
C74 C 0.4540(12) 0.7208(7) 0.59547(9) 0.105(9) Uiso 1 1 d DU
H74A H 0.4193 0.7265 0.6025 0.125 Uiso 1 1 calc R
H74B H 0.4971 0.7532 0.6017 0.125 Uiso 1 1 calc R
C75 C 0.5211(8) 0.6375(14) 0.5941(3) 0.130(7) Uiso 1 1 d DU
H75 H 0.5088 0.5899 0.5937 0.156 Uiso 1 1 calc R
C76 C 0.5624(11) 0.6622(13) 0.6149(3) 0.131(7) Uiso 1 1 d DU
H76A H 0.5961 0.6485 0.6154 0.158 Uiso 1 1 calc R
H76B H 0.5848 0.7110 0.6159 0.158 Uiso 1 1 calc R
C77 C 0.5113(11) 0.6295(14) 0.6331(4) 0.128(7) Uiso 1 1 d DU
H77A H 0.5326 0.6516 0.6466 0.153 Uiso 1 1 calc R
H77B H 0.5000 0.5828 0.6343 0.153 Uiso 1 1 calc R
C78 C 0.4459(9) 0.6313(11) 0.63071(18) 0.130(7) Uiso 1 1 d DU
H78 H 0.4538 0.6747 0.6363 0.156 Uiso 1 1 calc R
C79 C 0.1424(12) 0.4605(10) 0.5946(3) 0.158(7) Uiso 1 1 d GDU
C80 C 0.1726(9) 0.4657(10) 0.6146(4) 0.160(8) Uiso 1 1 d GU
H80 H 0.2132 0.4659 0.6154 0.193 Uiso 1 1 calc R
C81 C 0.1421(12) 0.4707(10) 0.6334(3) 0.167(8) Uiso 1 1 d GU
H81 H 0.1623 0.4742 0.6468 0.201 Uiso 1 1 calc R
C82 C 0.0814(12) 0.4704(10) 0.6323(3) 0.174(8) Uiso 1 1 d GU
H82 H 0.0609 0.4737 0.6449 0.209 Uiso 1 1 calc R
C83 C 0.0512(9) 0.4652(10) 0.6123(4) 0.171(8) Uiso 1 1 d GU
H83 H 0.0105 0.4650 0.6115 0.205 Uiso 1 1 calc R
C84 C 0.0817(12) 0.4602(10) 0.5934(3) 0.170(8) Uiso 1 1 d GU
H84 H 0.0615 0.4567 0.5800 0.204 Uiso 1 1 calc R
C85 C 0.3014(8) 0.5328(10) 0.5250(3) 0.143(7) Uiso 1 1 d GDU
C86 C 0.3288(10) 0.4917(9) 0.5289(3) 0.147(8) Uiso 1 1 d GU
H86 H 0.3118 0.4601 0.5401 0.177 Uiso 1 1 calc R
C87 C 0.3817(10) 0.4979(9) 0.5162(3) 0.152(8) Uiso 1 1 d GU
H87 H 0.4000 0.4704 0.5188 0.182 Uiso 1 1 calc R
C88 C 0.4071(8) 0.5451(11) 0.4996(3) 0.151(8) Uiso 1 1 d GU
H88 H 0.4425 0.5492 0.4911 0.181 Uiso 1 1 calc R
C89 C 0.3797(10) 0.5862(9) 0.4957(2) 0.143(8) Uiso 1 1 d GU
H89 H 0.3967 0.6178 0.4846 0.172 Uiso 1 1 calc R
C90 C 0.3268(10) 0.5800(9) 0.5084(3) 0.139(7) Uiso 1 1 d GU
H90 H 0.3085 0.6075 0.5058 0.167 Uiso 1 1 calc R
C91 C 0.5521(11) 0.6613(11) 0.5725(3) 0.136(7) Uiso 1 1 d GDU
C92 C 0.6110(10) 0.7235(11) 0.5720(3) 0.148(7) Uiso 1 1 d GU
H92 H 0.6332 0.7437 0.5849 0.178 Uiso 1 1 calc R
C93 C 0.6368(8) 0.7557(8) 0.5523(4) 0.156(8) Uiso 1 1 d GU
H93 H 0.6762 0.7974 0.5520 0.187 Uiso 1 1 calc R
C94 C 0.6036(11) 0.7257(11) 0.5331(3) 0.166(8) Uiso 1 1 d GU
H94 H 0.6209 0.7472 0.5199 0.199 Uiso 1 1 calc R
C95 C 0.5447(11) 0.6634(11) 0.5336(3) 0.163(8) Uiso 1 1 d GU
H95 H 0.5226 0.6433 0.5207 0.196 Uiso 1 1 calc R
C96 C 0.5190(8) 0.6312(8) 0.5533(4) 0.152(8) Uiso 1 1 d GU
H96 H 0.4796 0.5896 0.5536 0.182 Uiso 1 1 calc R
C97 C 0.3872(8) 0.5771(10) 0.6425(3) 0.129(7) Uiso 1 1 d GDU
C98 C 0.3635(10) 0.5094(11) 0.6381(3) 0.143(7) Uiso 1 1 d GU
H98 H 0.3833 0.4973 0.6271 0.172 Uiso 1 1 calc R
C99 C 0.3103(10) 0.4600(7) 0.6500(3) 0.168(8) Uiso 1 1 d GU
H99 H 0.2944 0.4147 0.6470 0.201 Uiso 1 1 calc R
C100 C 0.2808(8) 0.4782(10) 0.6664(3) 0.158(8) Uiso 1 1 d GU
H100 H 0.2451 0.4450 0.6744 0.189 Uiso 1 1 calc R
C101 C 0.3044(9) 0.5458(11) 0.6708(2) 0.140(8) Uiso 1 1 d GU
H101 H 0.2847 0.5580 0.6817 0.168 Uiso 1 1 calc R
C102 C 0.3577(10) 0.5953(7) 0.6589(3) 0.129(7) Uiso 1 1 d GU
H102 H 0.3735 0.6406 0.6618 0.155 Uiso 1 1 calc R

loop_
_atom_site_aniso_label
_atom_site_aniso_U_11
_atom_site_aniso_U_22
_atom_site_aniso_U_33
_atom_site_aniso_U_23
_atom_site_aniso_U_13
_atom_site_aniso_U_12
Cu1 0.120(3) 0.092(3) 0.087(3) 0.004(2) 0.000(2) 0.060(2)
Cl1 0.173(7) 0.125(6) 0.068(4) 0.001(4) 0.014(4) 0.103(5)
P1 0.127(6) 0.082(5) 0.086(5) -0.002(4) -0.008(4) 0.059(4)
P2 0.103(5) 0.113(6) 0.101(6) -0.009(5) -0.019(4) 0.063(5)
Cu2 0.147(4) 0.209(5) 0.175(5) -0.033(4) -0.007(4) 0.079(4)
Cl2 0.214(9) 0.108(6) 0.180(8) 0.018(5) -0.002(6) 0.071(6)
P3 0.169(8) 0.132(7) 0.150(8) -0.011(6) 0.011(6) 0.042(6)
P4 0.173(8) 0.279(14) 0.171(10) 0.017(8) 0.014(7) 0.129(9)
Cu3 0.136(3) 0.082(3) 0.105(3) 0.003(2) -0.002(3) 0.059(3)
Cl3 0.213(8) 0.113(5) 0.141(7) 0.000(5) 0.010(6) 0.108(6)
P5 0.128(6) 0.110(6) 0.111(6) 0.000(5) 0.002(5) 0.067(5)
P6 0.144(7) 0.089(5) 0.106(6) 0.003(4) -0.010(5) 0.071(5)

loop_
_atom_type_symbol
_atom_type_description
_atom_type_scat_dispersion_real
_atom_type_scat_dispersion_imag
_atom_type_scat_source
C C 0.018 0.009
;
International Tables for Crystallography
(1992, Vol. C, Tables 4.2.6.8 and 6.1.1.4)
;
H H 0.000 0.000
;
International Tables for Crystallography
(1992, Vol. C, Table 6.1.1.4)
;
Cl Cl 0.364 0.702
;
International Tables for Crystallography
(1992, Vol. C, Tables 4.2.6.8 and 6.1.1.4)
;
Cu Cu -1.965 0.589
;
International Tables for Crystallography
(1992, Vol. C, Tables 4.2.6.8 and 6.1.1.4)
;
P P 0.295 0.434
;
International Tables for Crystallography
(1992, Vol. C, Tables 4.2.6.8 and 6.1.1.4)
;

loop_
_geom_angle_atom_site_label_1
_geom_angle_atom_site_label_2
_geom_angle_atom_site_label_3
_geom_angle
_geom_angle_site_symmetry_1
_geom_angle_site_symmetry_3
P2 Cu1 P1 89.5(3) . .
P2 Cu1 Cl1 133.2(3) . 12_556
P1 Cu1 Cl1 106.3(2) . 12_556
P2 Cu1 Cl1 109.9(2) . .
P1 Cu1 Cl1 132.0(3) . .
Cl1 Cu1 Cl1 91.7(2) 12_556 .
Cu1 Cl1 Cu1 88.2(2) 12_556 .
C5 P1 C1 97.4(9) . .
C5 P1 C4 109.1(11) . .
C1 P1 C4 93.6(9) . .
C5 P1 Cu1 105.7(7) . .
C1 P1 Cu1 138.7(7) . .
C4 P1 Cu1 109.9(8) . .
C10 P2 C6 105.0(10) . .
C10 P2 C7 94.2(8) . .
C6 P2 C7 106.6(10) . .
C10 P2 Cu1 136.9(7) . .
C6 P2 Cu1 103.8(7) . .
C7 P2 Cu1 107.4(7) . .
C11 C1 C2 118.0(16) . .
C11 C1 P1 113.6(12) . .
C2 C1 P1 101.0(12) . .
C1 C2 C3 111.0(17) . .
C4 C3 C2 104.1(16) . .
C17 C4 C3 116.5(17) . .
C17 C4 P1 115.7(11) . .
C3 C4 P1 106.6(13) . .
C6 C5 P1 107.2(12) . .
C5 C6 P2 114.8(13) . .
C23 C7 C8 117.8(16) . .
C23 C7 P2 120.8(12) . .
C8 C7 P2 100.4(12) . .
C7 C8 C9 113.4(17) . .
C10 C9 C8 102.0(16) . .
C29 C10 C9 118.3(16) . .
C29 C10 P2 115.8(12) . .
C9 C10 P2 107.4(13) . .
C12 C11 C16 120.0 . .
C12 C11 C1 124.6(16) . .
C16 C11 C1 115.2(16) . .
C13 C12 C11 120.0 . .
C12 C13 C14 120.0 . .
C15 C14 C13 120.0 . .
C14 C15 C16 120.0 . .
C15 C16 C11 120.0 . .
C18 C17 C22 120.0 . .
C18 C17 C4 117.9(17) . .
C22 C17 C4 121.7(17) . .
C19 C18 C17 120.0 . .
C20 C19 C18 120.0 . .
C19 C20 C21 120.0 . .
C22 C21 C20 120.0 . .
C21 C22 C17 120.0 . .
C24 C23 C28 120.0 . .
C24 C23 C7 122.6(17) . .
C28 C23 C7 116.6(17) . .
C23 C24 C25 120.0 . .
C26 C25 C24 120.0 . .
C25 C26 C27 120.0 . .
C28 C27 C26 120.0 . .
C27 C28 C23 120.0 . .
C30 C29 C34 120.0 . .
C30 C29 C10 121.3(19) . .
C34 C29 C10 118.6(19) . .
C29 C30 C31 120.0 . .
C32 C31 C30 120.0 . .
C31 C32 C33 120.0 . .
C34 C33 C32 120.0 . .
C33 C34 C29 120.0 . .
P4 Cu2 P3 96.9(5) . .
P4 Cu2 Cl2 106.6(4) . .
P3 Cu2 Cl2 127.1(4) . .
P4 Cu2 Cl2 125.9(4) . 12_566
P3 Cu2 Cl2 109.4(4) . 12_566
Cl2 Cu2 Cl2 94.0(3) . 12_566
Cu2 Cl2 Cu2 85.8(3) . 12_566
C35 P3 C38 93.1(13) . .
C35 P3 C39 104.9(13) . .
C38 P3 C39 111.6(16) . .
C35 P3 Cu2 140.2(9) . .
C38 P3 Cu2 110.8(10) . .
C39 P3 Cu2 95.4(11) . .
C44 P4 C41 99.2(12) . .
C44 P4 C40 96.9(13) . .
C41 P4 C40 108.8(15) . .
C44 P4 Cu2 138.8(10) . .
C41 P4 Cu2 108.0(12) . .
C40 P4 Cu2 102.6(10) . .
C45 C35 C36 112(2) . .
C45 C35 P3 116(2) . .
C36 C35 P3 102.4(18) . .
C37 C36 C35 102(2) . .
C36 C37 C38 107(3) . .
C51 C38 C37 114(3) . .
C51 C38 P3 115.2(18) . .
C37 C38 P3 101.7(18) . .
C40 C39 P3 119(2) . .
C39 C40 P4 105.6(18) . .
C57 C41 C42 106(3) . .
C57 C41 P4 117.8(17) . .
C42 C41 P4 103.2(19) . .
C41 C42 C43 108(2) . .
C42 C43 C44 116(3) . .
C63 C44 C43 121(2) . .
C63 C44 P4 121(2) . .
C43 C44 P4 98.1(17) . .
C46 C45 C50 120.0 . .
C46 C45 C35 120(3) . .
C50 C45 C35 120(3) . .
C45 C46 C47 120.0 . .
C46 C47 C48 120.0 . .
C49 C48 C47 120.0 . .
C48 C49 C50 120.0 . .
C49 C50 C45 120.0 . .
C52 C51 C56 120.0 . .
C52 C51 C38 114(3) . .
C56 C51 C38 126(3) . .
C53 C52 C51 120.0 . .
C52 C53 C54 120.0 . .
C53 C54 C55 120.0 . .
C54 C55 C56 120.0 . .
C55 C56 C51 120.0 . .
C58 C57 C62 120.0 . .
C58 C57 C41 134(3) . .
C62 C57 C41 106(3) . .
C59 C58 C57 120.0 . .
C58 C59 C60 120.0 . .
C61 C60 C59 120.0 . .
C60 C61 C62 120.0 . .
C61 C62 C57 120.0 . .
C64 C63 C68 120.0 . .
C64 C63 C44 129(3) . .
C68 C63 C44 111(3) . .
C63 C64 C65 120.0 . .
C64 C65 C66 120.0 . .
C67 C66 C65 120.0 . .
C66 C67 C68 120.0 . .
C67 C68 C63 120.0 . .
Cl3 Cu3 P5 114.0(3) . .
Cl3 Cu3 P6 112.6(3) . .
P5 Cu3 P6 133.3(3) . .
C72 P5 C73 100.2(9) . .
C72 P5 C69 92.7(10) . .
C73 P5 C69 107.8(12) . .
C72 P5 Cu3 120.3(7) . .
C73 P5 Cu3 119.0(8) . .
C69 P5 Cu3 113.1(10) . .
C75 P6 C78 95.4(9) . .
C75 P6 C74 104.3(12) . .
C78 P6 C74 101.1(8) . .
C75 P6 Cu3 116.1(9) . .
C78 P6 Cu3 119.3(7) . .
C74 P6 Cu3 117.3(7) . .
C79 C69 C70 117(2) . .
C79 C69 P5 113.4(13) . .
C70 C69 P5 104.0(15) . .
C71 C70 C69 108(2) . .
C72 C71 C70 108(2) . .
C85 C72 C71 111.5(19) . .
C85 C72 P5 116.3(12) . .
C71 C72 P5 106.7(15) . .
C73 C73 P5 108.7(11) 12_566 .
C74 C74 P6 109.2(11) 12_566 .
C91 C75 C76 121.7(18) . .
C91 C75 P6 119.0(13) . .
C76 C75 P6 106.0(13) . .
C77 C76 C75 104.9(17) . .
C76 C77 C78 116.0(18) . .
C97 C78 C77 114.8(18) . .
C97 C78 P6 116.1(12) . .
C77 C78 P6 101.6(13) . .
C80 C79 C84 120.0 . .
C80 C79 C69 122(2) . .
C84 C79 C69 118(2) . .
C79 C80 C81 120.0 . .
C82 C81 C80 120.0 . .
C83 C82 C81 120.0 . .
C82 C83 C84 120.0 . .
C83 C84 C79 120.0 . .
C86 C85 C90 120.0 . .
C86 C85 C72 122.3(19) . .
C90 C85 C72 117.6(19) . .
C87 C86 C85 120.0 . .
C86 C87 C88 120.0 . .
C89 C88 C87 120.0 . .
C88 C89 C90 120.0 . .
C89 C90 C85 120.0 . .
C92 C91 C96 120.0 . .
C92 C91 C75 116(2) . .
C96 C91 C75 122.8(19) . .
C93 C92 C91 120.0 . .
C92 C93 C94 120.0 . .
C95 C94 C93 120.0 . .
C94 C95 C96 120.0 . .
C95 C96 C91 120.0 . .
C98 C97 C102 120.0 . .
C98 C97 C78 121.5(18) . .
C102 C97 C78 118.5(18) . .
C99 C98 C97 120.0 . .
C98 C99 C100 120.0 . .
C99 C100 C101 120.0 . .
C102 C101 C100 120.0 . .
C101 C102 C97 120.0 . .

loop_
_geom_bond_atom_site_label_1
_geom_bond_atom_site_label_2
_geom_bond_distance
_geom_bond_site_symmetry_2
Cu1 P2 2.275(8) .
Cu1 P1 2.308(8) .
Cu1 Cl1 2.381(7) 12_556
Cu1 Cl1 2.399(7) .
Cl1 Cu1 2.381(7) 12_556
P1 C5 1.898(10) .
P1 C1 1.899(10) .
P1 C4 1.901(10) .
P2 C10 1.885(10) .
P2 C6 1.888(10) .
P2 C7 1.894(10) .
C1 C11 1.48(3) .
C1 C2 1.52(3) .
C2 C3 1.52(3) .
C3 C4 1.52(3) .
C4 C17 1.47(3) .
C5 C6 1.53(3) .
C7 C23 1.477(11) .
C7 C8 1.53(3) .
C8 C9 1.53(3) .
C9 C10 1.52(3) .
C10 C29 1.47(3) .
C11 C12 1.3900 .
C11 C16 1.3900 .
C12 C13 1.3900 .
C13 C14 1.3900 .
C14 C15 1.3900 .
C15 C16 1.3900 .
C17 C18 1.3900 .
C17 C22 1.3900 .
C18 C19 1.3900 .
C19 C20 1.3900 .
C20 C21 1.3900 .
C21 C22 1.3900 .
C23 C24 1.3900 .
C23 C28 1.3900 .
C24 C25 1.3900 .
C25 C26 1.3900 .
C26 C27 1.3900 .
C27 C28 1.3900 .
C29 C30 1.3900 .
C29 C34 1.3900 .
C30 C31 1.3900 .
C31 C32 1.3900 .
C32 C33 1.3900 .
C33 C34 1.3900 .
Cu2 P4 2.223(12) .
Cu2 P3 2.237(10) .
Cu2 Cl2 2.313(10) .
Cu2 Cl2 2.342(10) 12_566
Cl2 Cu2 2.342(10) 12_566
P3 C35 1.90(3) .
P3 C38 1.897(10) .
P3 C39 1.90(4) .
P4 C44 1.89(3) .
P4 C41 1.896(10) .
P4 C40 1.904(10) .
C35 C45 1.47(4) .
C35 C36 1.53(4) .
C36 C37 1.52(5) .
C37 C38 1.52(5) .
C38 C51 1.49(3) .
C39 C40 1.52(4) .
C41 C57 1.48(3) .
C41 C42 1.52(5) .
C42 C43 1.52(4) .
C43 C44 1.53(4) .
C44 C63 1.48(3) .
C45 C46 1.3900 .
C45 C50 1.3900 .
C46 C47 1.3900 .
C47 C48 1.3900 .
C48 C49 1.3900 .
C49 C50 1.3900 .
C51 C52 1.3900 .
C51 C56 1.3900 .
C52 C53 1.3900 .
C53 C54 1.3900 .
C54 C55 1.3900 .
C55 C56 1.3900 .
C57 C58 1.3900 .
C57 C62 1.3900 .
C58 C59 1.3900 .
C59 C60 1.3900 .
C60 C61 1.3900 .
C61 C62 1.3900 .
C63 C64 1.3900 .
C63 C68 1.3900 .
C64 C65 1.3900 .
C65 C66 1.3900 .
C66 C67 1.3900 .
C67 C68 1.3900 .
Cu3 Cl3 2.214(8) .
Cu3 P5 2.232(8) .
Cu3 P6 2.262(9) .
P5 C72 1.895(10) .
P5 C73 1.90(3) .
P5 C69 1.897(10) .
P6 C75 1.89(3) .
P6 C78 1.895(10) .
P6 C74 1.898(10) .
C69 C79 1.49(3) .
C69 C70 1.53(3) .
C70 C71 1.53(4) .
C71 C72 1.53(4) .
C72 C85 1.47(3) .
C73 C73 1.525(10) 12_566
C74 C74 1.523(10) 12_566
C75 C91 1.48(3) .
C75 C76 1.53(3) .
C76 C77 1.52(4) .
C77 C78 1.53(4) .
C78 C97 1.49(3) .
C79 C80 1.3900 .
C79 C84 1.3900 .
C80 C81 1.3900 .
C81 C82 1.3900 .
C82 C83 1.3900 .
C83 C84 1.3900 .
C85 C86 1.3900 .
C85 C90 1.3900 .
C86 C87 1.3900 .
C87 C88 1.3900 .
C88 C89 1.3900 .
C89 C90 1.3900 .
C91 C92 1.3900 .
C91 C96 1.3900 .
C92 C93 1.3900 .
C93 C94 1.3900 .
C94 C95 1.3900 .
C95 C96 1.3900 .
C97 C98 1.3900 .
C97 C102 1.3900 .
C98 C99 1.3900 .
C99 C100 1.3900 .
C100 C101 1.3900 .
C101 C102 1.3900 .
